data_4001591
loop_
_publ_author_name
'Coe, Benjamin J.'
'Harris, James A.'
'Hall, Jonathan J.'
'Brunschwig, Bruce S.'
'Hung, Sheng-Ting'
'Libaers, Wim'
'Clays, Koen'
'Coles, Simon J.'
'Horton, Peter N.'
'Light, Mark E.'
'Hursthouse, Michael B.'
'Gar\'in, Javier'
'Orduna, Jes\'us'

_publ_section_title
;
 Syntheses and Quadratic Nonlinear Optical Properties of Salts Containing
 Benzothiazolium Electron-Acceptor Groups
;
_journal_issue 25
_journal_name_full 'Chemistry of Materials'
_journal_page_first 5907
_journal_paper_doi 10.1021/cm061594t
_journal_volume 18
_journal_year 2006
_chemical_formula_sum 'C18 H19 F6 N2 P S'
_chemical_formula_weight 440.38
_chemical_name_systematic
;
?
;
_space_group_IT_number 2
_symmetry_cell_setting triclinic
_symmetry_space_group_name_Hall '-P 1'
_symmetry_space_group_name_H-M 'P -1'
_atom_sites_solution_hydrogens geom
_atom_sites_solution_primary direct
_atom_sites_solution_secondary difmap
_audit_creation_method SHELXL-97
_cell_angle_alpha 93.6190(10)
_cell_angle_beta 93.373(2)
_cell_angle_gamma 117.863(2)
_cell_formula_units_Z 4
_cell_length_a 11.2403(3)
_cell_length_b 11.9611(4)
_cell_length_c 15.8334(7)
_cell_measurement_temperature 120(2)
_cell_volume 1868.76(12)
_computing_cell_refinement 'DENZO (Otwinowski and MInor, 1997)'
_computing_data_collection 'COLLECT (Hooft, 1998)'
_computing_data_reduction 'DENZO, COLLECT, MAXUS (Mackay et al., 1998)'
_computing_molecular_graphics 'CAMERON (Watkin, et al., 1993)'
_computing_publication_material 'WINGX (Farrugia, 1998)'
_computing_structure_refinement 'SHELXL-97 (Sheldrick, 1997)'
_computing_structure_solution 'SHELXS-97 (Sheldrick, 1990)'
_diffrn_ambient_temperature 120(2)
_diffrn_detector_area_resol_mean 9.091
_diffrn_measured_fraction_theta_full 0.995
_diffrn_measured_fraction_theta_max 0.995
_diffrn_measurement_device_type 'Bruker Nonius Kappa CCD Area detector'
_diffrn_measurement_method '\f and \w scans to fill the asymmetric unit'
_diffrn_radiation_monochromator graphite
_diffrn_radiation_source 'fine-focus sealed tube'
_diffrn_radiation_type MoK\a
_diffrn_radiation_wavelength 0.71073
_diffrn_reflns_av_R_equivalents 0.0500
_diffrn_reflns_av_sigmaI/netI 0.0717
_diffrn_reflns_limit_h_max 13
_diffrn_reflns_limit_h_min -13
_diffrn_reflns_limit_k_max 14
_diffrn_reflns_limit_k_min -14
_diffrn_reflns_limit_l_max 18
_diffrn_reflns_limit_l_min -18
_diffrn_reflns_number 12658
_diffrn_reflns_theta_full 25.03
_diffrn_reflns_theta_max 25.03
_diffrn_reflns_theta_min 3.14
_exptl_absorpt_coefficient_mu 0.323
_exptl_absorpt_correction_T_max 0.9746
_exptl_absorpt_correction_T_min 0.9684
_exptl_absorpt_correction_type multi-scan
_exptl_absorpt_process_details 'SORTAV (Blessing, 1997)'
_exptl_crystal_density_diffrn 1.565
_exptl_crystal_density_method 'not measured'
_exptl_crystal_F_000 904
_exptl_crystal_size_max 0.10
_exptl_crystal_size_mid 0.10
_exptl_crystal_size_min 0.08
_refine_diff_density_max 0.405
_refine_diff_density_min -0.410
_refine_diff_density_rms 0.069
_refine_ls_extinction_coef 0.0083(12)
_refine_ls_extinction_expression Fc^*^=kFc[1+0.001xFc^2^\l^3^/sin(2\q)]^-1/4^
_refine_ls_extinction_method SHELXL
_refine_ls_goodness_of_fit_ref 1.022
_refine_ls_hydrogen_treatment constr
_refine_ls_matrix_type full
_refine_ls_number_parameters 548
_refine_ls_number_reflns 6578
_refine_ls_number_restraints 69
_refine_ls_restrained_S_all 1.064
_refine_ls_R_factor_all 0.0801
_refine_ls_R_factor_gt 0.0523
_refine_ls_shift/su_max 0.076
_refine_ls_shift/su_mean 0.003
_refine_ls_structure_factor_coef Fsqd
_refine_ls_weighting_details 'calc w=1/[\s^2^(Fo^2^)+(0.0708P)^2^+0.6150P] where P=(Fo^2^+2Fc^2^)/3'
_refine_ls_weighting_scheme calc
_refine_ls_wR_factor_gt 0.1265
_refine_ls_wR_factor_ref 0.1426
_reflns_number_gt 4698
_reflns_number_total 6578
_reflns_threshold_expression >2sigma(I)
_cod_data_source_file cm061594tsi20060711_114636.cif
_cod_data_source_block '[5]PF6'
_cod_depositor_comments
;
The following automatic conversions were performed:

'_symmetry_cell_setting' value 'Triclinic' changed to 'triclinic'
according to /home/saulius/struct/CIF-dictionaries/cif_core.dic
dictionary named 'cif_core.dic' version 2.4.1 from
2010-06-29.

'_exptl_absorpt_correction_type' value 'Multi-scan'
changed to 'multi-scan' according to
/home/saulius/struct/CIF-dictionaries/cif_core.dic dictionary named
'cif_core.dic' version 2.4.1 from 2010-06-29.

Automatic conversion script
Id: cif_fix_values 1715 2011-07-08 13:25:40Z adriana 
;
_cod_original_cell_volume 1868.76(11)
_cod_original_sg_symbol_H-M P-1
_cod_database_code 4001591

loop_
_symmetry_equiv_pos_as_xyz
'x, y, z'
'-x, -y, -z'

loop_
_atom_site_label
_atom_site_type_symbol
_atom_site_fract_x
_atom_site_fract_y
_atom_site_fract_z
_atom_site_U_iso_or_equiv
_atom_site_adp_type
_atom_site_occupancy
_atom_site_symmetry_multiplicity
_atom_site_calc_flag
_atom_site_refinement_flags
_atom_site_disorder_assembly
_atom_site_disorder_group
S1 S 0.15257(8) 0.77048(8) 0.02498(5) 0.0285(2) Uani 1 1 d . . .
N1 N 0.0388(3) 0.1531(3) -0.34283(17) 0.0293(6) Uani 1 1 d . . .
N2 N -0.0873(2) 0.7289(2) -0.02030(16) 0.0250(6) Uani 1 1 d . . .
C1 C 0.1478(3) 0.1196(3) -0.3446(2) 0.0333(8) Uani 1 1 d . . .
H1A H 0.2253 0.1871 -0.3677 0.050 Uiso 1 1 calc R . .
H1B H 0.1164 0.0395 -0.3806 0.050 Uiso 1 1 calc R . .
H1C H 0.1749 0.1099 -0.2867 0.050 Uiso 1 1 calc R . .
C2 C -0.0787(3) 0.0821(4) -0.4041(2) 0.0391(9) Uani 1 1 d . . .
H2A H -0.1604 0.0451 -0.3742 0.059 Uiso 1 1 calc R . .
H2B H -0.0697 0.0140 -0.4360 0.059 Uiso 1 1 calc R . .
H2C H -0.0855 0.1393 -0.4436 0.059 Uiso 1 1 calc R . .
C3 C 0.0457(3) 0.2459(3) -0.2860(2) 0.0265(7) Uani 1 1 d . . .
C4 C 0.1576(3) 0.3146(3) -0.22427(19) 0.0258(7) Uani 1 1 d . . .
H4 H 0.2308 0.2955 -0.2219 0.031 Uiso 1 1 calc R . .
C5 C 0.1617(3) 0.4080(3) -0.16797(19) 0.0260(7) Uani 1 1 d . . .
H5 H 0.2385 0.4525 -0.1275 0.031 Uiso 1 1 calc R . .
C6 C 0.0567(3) 0.4412(3) -0.16745(19) 0.0239(7) Uani 1 1 d . . .
C7 C -0.0559(3) 0.3716(3) -0.2290(2) 0.0279(7) Uani 1 1 d . . .
H7 H -0.1295 0.3901 -0.2307 0.033 Uiso 1 1 calc R . .
C8 C -0.0607(3) 0.2789(3) -0.2859(2) 0.0283(7) Uani 1 1 d . . .
H8 H -0.1373 0.2349 -0.3266 0.034 Uiso 1 1 calc R . .
C9 C 0.0672(3) 0.5404(3) -0.10803(19) 0.0262(7) Uani 1 1 d . . .
H9 H 0.1484 0.5822 -0.0708 0.031 Uiso 1 1 calc R . .
C10 C -0.0251(3) 0.5828(3) -0.0980(2) 0.0268(7) Uani 1 1 d . . .
H10 H -0.1089 0.5424 -0.1326 0.032 Uiso 1 1 calc R . .
C11 C 0.0008(3) 0.6852(3) -0.03742(19) 0.0243(7) Uani 1 1 d . . .
C12 C -0.2258(3) 0.6723(3) -0.0624(2) 0.0364(8) Uani 1 1 d . . .
H12A H -0.2254 0.7118 -0.1148 0.055 Uiso 1 1 calc R . .
H12B H -0.2840 0.6865 -0.0242 0.055 Uiso 1 1 calc R . .
H12C H -0.2603 0.5807 -0.0762 0.055 Uiso 1 1 calc R . .
C13 C -0.0370(3) 0.8322(3) 0.04240(19) 0.0259(7) Uani 1 1 d . . .
C14 C -0.1038(3) 0.8967(3) 0.0734(2) 0.0322(8) Uani 1 1 d . . .
H14 H -0.1936 0.8737 0.0514 0.039 Uiso 1 1 calc R . .
C15 C -0.0358(4) 0.9948(3) 0.1368(2) 0.0373(9) Uani 1 1 d . . .
H15 H -0.0798 1.0397 0.1590 0.045 Uiso 1 1 calc R . .
C16 C 0.0957(4) 1.0296(3) 0.1692(2) 0.0389(9) Uani 1 1 d . . .
H16 H 0.1404 1.0984 0.2126 0.047 Uiso 1 1 calc R . .
C17 C 0.1625(3) 0.9657(3) 0.1391(2) 0.0346(8) Uani 1 1 d . . .
H17 H 0.2521 0.9887 0.1615 0.042 Uiso 1 1 calc R . .
C18 C 0.0941(3) 0.8661(3) 0.0746(2) 0.0283(7) Uani 1 1 d . . .
S2 S 0.48205(8) 0.39730(8) 0.23428(5) 0.0297(2) Uani 1 1 d . . .
N3 N 0.4408(2) 0.9345(3) 0.61493(16) 0.0261(6) Uani 1 1 d . . .
N4 N 0.6856(2) 0.4191(2) 0.32779(16) 0.0230(6) Uani 1 1 d . . .
C19 C 0.5398(3) 1.0004(3) 0.6887(2) 0.0302(8) Uani 1 1 d . . .
H19A H 0.5359 0.9386 0.7277 0.045 Uiso 1 1 calc R . .
H19B H 0.5193 1.0631 0.7180 0.045 Uiso 1 1 calc R . .
H19C H 0.6306 1.0437 0.6699 0.045 Uiso 1 1 calc R . .
C20 C 0.3309(3) 0.9660(3) 0.6026(2) 0.0308(8) Uani 1 1 d . . .
H20A H 0.3434 1.0142 0.5531 0.046 Uiso 1 1 calc R . .
H20B H 0.3310 1.0174 0.6533 0.046 Uiso 1 1 calc R . .
H20C H 0.2445 0.8875 0.5931 0.046 Uiso 1 1 calc R . .
C21 C 0.4551(3) 0.8527(3) 0.55805(19) 0.0233(7) Uani 1 1 d . . .
C22 C 0.5569(3) 0.8160(3) 0.5741(2) 0.0248(7) Uani 1 1 d . . .
H22 H 0.6155 0.8490 0.6254 0.030 Uiso 1 1 calc R . .
C23 C 0.5722(3) 0.7343(3) 0.51712(19) 0.0247(7) Uani 1 1 d . . .
H23 H 0.6405 0.7107 0.5301 0.030 Uiso 1 1 calc R . .
C24 C 0.4892(3) 0.6840(3) 0.43953(19) 0.0246(7) Uani 1 1 d . . .
C25 C 0.3876(3) 0.7193(3) 0.42406(19) 0.0262(7) Uani 1 1 d . . .
H25 H 0.3295 0.6864 0.3726 0.031 Uiso 1 1 calc R . .
C26 C 0.3701(3) 0.8000(3) 0.48138(19) 0.0257(7) Uani 1 1 d . . .
H26 H 0.2995 0.8208 0.4692 0.031 Uiso 1 1 calc R . .
C27 C 0.5020(3) 0.5968(3) 0.3789(2) 0.0249(7) Uani 1 1 d . . .
H27 H 0.4411 0.5676 0.3286 0.030 Uiso 1 1 calc R . .
C28 C 0.5927(3) 0.5520(3) 0.3864(2) 0.0261(7) Uani 1 1 d . . .
H28 H 0.6563 0.5810 0.4354 0.031 Uiso 1 1 calc R . .
C29 C 0.5958(3) 0.4638(3) 0.32403(19) 0.0233(7) Uani 1 1 d . . .
C30 C 0.7982(3) 0.4636(3) 0.3950(2) 0.0299(8) Uani 1 1 d . . .
H30A H 0.8369 0.5557 0.4086 0.045 Uiso 1 1 calc R . .
H30B H 0.8680 0.4438 0.3754 0.045 Uiso 1 1 calc R . .
H30C H 0.7650 0.4209 0.4460 0.045 Uiso 1 1 calc R . .
C31 C 0.6652(3) 0.3277(3) 0.26130(19) 0.0243(7) Uani 1 1 d . . .
C32 C 0.7393(3) 0.2625(3) 0.2492(2) 0.0274(7) Uani 1 1 d . . .
H32 H 0.8140 0.2780 0.2883 0.033 Uiso 1 1 calc R . .
C33 C 0.7007(3) 0.1751(3) 0.1788(2) 0.0338(8) Uani 1 1 d . . .
H33 H 0.7488 0.1285 0.1700 0.041 Uiso 1 1 calc R . .
C34 C 0.5928(3) 0.1532(3) 0.1199(2) 0.0335(8) Uani 1 1 d . . .
H34 H 0.5689 0.0925 0.0719 0.040 Uiso 1 1 calc R . .
C35 C 0.5205(3) 0.2186(3) 0.1307(2) 0.0303(8) Uani 1 1 d . . .
H35 H 0.4479 0.2048 0.0902 0.036 Uiso 1 1 calc R . .
C36 C 0.5564(3) 0.3056(3) 0.20259(19) 0.0268(7) Uani 1 1 d . . .
P1 P 0.47475(8) 0.72766(9) 0.12462(5) 0.0300(2) Uani 1 1 d D . .
F1 F 0.57894(19) 0.8004(2) 0.20728(12) 0.0463(6) Uani 1 1 d D . .
F2 F 0.3966(2) 0.8068(2) 0.14453(13) 0.0498(6) Uani 1 1 d D . .
F3 F 0.5704(2) 0.8352(2) 0.06875(14) 0.0532(6) Uani 1 1 d D . .
F4 F 0.37032(18) 0.65445(19) 0.04212(11) 0.0374(5) Uani 1 1 d D . .
F5 F 0.5534(2) 0.6497(2) 0.10469(14) 0.0540(6) Uani 1 1 d D . .
F6 F 0.3793(2) 0.6208(2) 0.18004(13) 0.0529(6) Uani 1 1 d D . .
P2A P 0.10436(8) 0.30194(8) 0.36007(6) 0.0306(2) Uani 0.50 1 d PD A 1
F7A F 0.22546(18) 0.40303(19) 0.42570(13) 0.0442(5) Uani 0.50 1 d PD A 1
F8A F 0.0838(10) 0.1989(8) 0.4263(6) 0.096(4) Uani 0.50 1 d PDU A 1
F9A F -0.0053(6) 0.3249(8) 0.4105(4) 0.071(2) Uani 0.50 1 d PDU A 1
F10A F -0.0169(2) 0.1998(2) 0.29434(16) 0.0648(7) Uani 0.50 1 d PD A 1
F11A F 0.1156(10) 0.4038(6) 0.3032(5) 0.109(3) Uani 0.50 1 d PDU A 1
F12A F 0.2084(7) 0.2709(8) 0.3211(5) 0.081(3) Uani 0.50 1 d PDU A 1
P2B P 0.10436(8) 0.30194(8) 0.36007(6) 0.0306(2) Uani 0.50 1 d P B 2
F7B F 0.22546(18) 0.40303(19) 0.42570(13) 0.0442(5) Uani 0.50 1 d P B 2
F8B F 0.0377(10) 0.2255(9) 0.4303(5) 0.099(3) Uani 0.50 1 d PU B 2
F9B F 0.0355(6) 0.3872(6) 0.3682(5) 0.0681(19) Uani 0.50 1 d PU B 2
F10B F -0.0169(2) 0.1998(2) 0.29434(16) 0.0648(7) Uani 0.50 1 d P B 2
F11B F 0.1806(7) 0.3795(8) 0.2822(4) 0.076(2) Uani 0.50 1 d PU B 2
F12B F 0.1801(7) 0.2196(7) 0.3435(5) 0.064(3) Uani 0.50 1 d PU B 2

loop_
_atom_site_aniso_label
_atom_site_aniso_U_11
_atom_site_aniso_U_22
_atom_site_aniso_U_33
_atom_site_aniso_U_23
_atom_site_aniso_U_13
_atom_site_aniso_U_12
S1 0.0231(4) 0.0343(5) 0.0274(4) -0.0017(4) 0.0002(3) 0.0139(4)
N1 0.0263(14) 0.0346(16) 0.0311(15) -0.0021(13) 0.0018(11) 0.0186(13)
N2 0.0214(13) 0.0269(15) 0.0265(14) 0.0007(12) 0.0000(11) 0.0118(11)
C1 0.0260(17) 0.0322(19) 0.045(2) -0.0004(16) 0.0062(15) 0.0166(15)
C2 0.0296(18) 0.042(2) 0.042(2) -0.0140(17) -0.0057(15) 0.0169(16)
C3 0.0294(17) 0.0256(18) 0.0269(17) 0.0055(14) 0.0058(13) 0.0143(14)
C4 0.0228(16) 0.0292(18) 0.0285(17) 0.0072(14) 0.0062(13) 0.0140(14)
C5 0.0242(16) 0.0271(18) 0.0241(17) 0.0062(14) 0.0018(13) 0.0097(14)
C6 0.0218(15) 0.0237(17) 0.0260(17) 0.0059(14) 0.0048(13) 0.0100(13)
C7 0.0255(16) 0.0307(19) 0.0320(18) 0.0019(15) 0.0040(13) 0.0171(14)
C8 0.0234(16) 0.0327(19) 0.0272(17) 0.0003(15) -0.0007(13) 0.0125(14)
C9 0.0256(16) 0.0265(18) 0.0255(17) 0.0052(14) 0.0009(13) 0.0114(14)
C10 0.0243(16) 0.0272(18) 0.0273(17) 0.0036(14) 0.0021(13) 0.0109(14)
C11 0.0229(16) 0.0289(18) 0.0215(16) 0.0054(14) 0.0016(12) 0.0125(14)
C12 0.0257(17) 0.038(2) 0.045(2) -0.0009(17) -0.0057(15) 0.0157(16)
C13 0.0293(17) 0.0247(17) 0.0239(16) 0.0047(14) 0.0036(13) 0.0127(14)
C14 0.0358(18) 0.0304(19) 0.037(2) 0.0065(16) 0.0094(15) 0.0203(16)
C15 0.051(2) 0.034(2) 0.036(2) 0.0069(17) 0.0143(17) 0.0253(18)
C16 0.054(2) 0.0260(19) 0.0314(19) -0.0014(15) 0.0068(17) 0.0142(17)
C17 0.0358(19) 0.033(2) 0.0271(18) 0.0010(15) 0.0024(15) 0.0096(16)
C18 0.0336(18) 0.0293(18) 0.0246(17) 0.0044(14) 0.0063(14) 0.0165(15)
S2 0.0286(4) 0.0356(5) 0.0298(5) 0.0008(4) -0.0013(3) 0.0201(4)
N3 0.0278(14) 0.0290(15) 0.0252(14) 0.0026(12) 0.0022(11) 0.0166(12)
N4 0.0219(13) 0.0260(15) 0.0244(14) 0.0068(11) 0.0042(10) 0.0133(11)
C19 0.0300(17) 0.0315(19) 0.0284(18) 0.0011(15) 0.0018(14) 0.0143(15)
C20 0.0307(17) 0.034(2) 0.0345(19) 0.0062(16) 0.0068(14) 0.0203(16)
C21 0.0255(16) 0.0236(17) 0.0241(16) 0.0056(13) 0.0068(13) 0.0135(13)
C22 0.0227(15) 0.0259(17) 0.0243(16) 0.0060(14) 0.0015(12) 0.0100(13)
C23 0.0232(16) 0.0263(18) 0.0291(17) 0.0075(14) 0.0019(13) 0.0150(14)
C24 0.0217(15) 0.0249(17) 0.0285(17) 0.0071(14) 0.0031(13) 0.0114(13)
C25 0.0259(16) 0.0293(18) 0.0233(16) 0.0022(14) 0.0004(13) 0.0132(14)
C26 0.0234(16) 0.0303(18) 0.0266(17) 0.0035(14) 0.0006(13) 0.0154(14)
C27 0.0237(16) 0.0248(17) 0.0263(17) 0.0041(13) 0.0011(13) 0.0115(13)
C28 0.0242(16) 0.0295(18) 0.0259(17) 0.0024(14) 0.0016(13) 0.0139(14)
C29 0.0210(15) 0.0249(17) 0.0243(16) 0.0055(13) 0.0025(12) 0.0106(13)
C30 0.0273(17) 0.037(2) 0.0287(18) 0.0037(15) -0.0016(14) 0.0188(15)
C31 0.0237(16) 0.0267(18) 0.0239(16) 0.0085(14) 0.0072(13) 0.0119(14)
C32 0.0242(16) 0.0323(19) 0.0301(18) 0.0099(15) 0.0083(13) 0.0156(14)
C33 0.0361(19) 0.037(2) 0.037(2) 0.0083(16) 0.0142(15) 0.0225(17)
C34 0.0356(19) 0.038(2) 0.0279(18) 0.0022(15) 0.0085(15) 0.0175(16)
C35 0.0320(18) 0.0330(19) 0.0249(17) 0.0028(15) 0.0037(14) 0.0146(15)
C36 0.0249(16) 0.0318(19) 0.0268(17) 0.0097(14) 0.0074(13) 0.0146(14)
P1 0.0284(5) 0.0384(5) 0.0249(5) 0.0003(4) -0.0022(4) 0.0182(4)
F1 0.0398(11) 0.0605(15) 0.0361(12) -0.0093(10) -0.0159(9) 0.0256(11)
F2 0.0465(12) 0.0606(15) 0.0520(13) -0.0176(11) -0.0165(10) 0.0385(12)
F3 0.0439(12) 0.0541(14) 0.0464(13) 0.0147(11) 0.0020(10) 0.0096(11)
F4 0.0376(11) 0.0415(12) 0.0302(10) -0.0047(9) -0.0097(8) 0.0189(9)
F5 0.0533(13) 0.0680(16) 0.0599(15) -0.0037(12) -0.0044(11) 0.0469(13)
F6 0.0488(13) 0.0632(15) 0.0386(12) 0.0191(11) 0.0036(10) 0.0183(11)
P2A 0.0255(4) 0.0295(5) 0.0369(5) -0.0038(4) -0.0028(4) 0.0146(4)
F7A 0.0355(11) 0.0413(13) 0.0473(13) -0.0089(10) -0.0135(9) 0.0147(10)
F8A 0.103(6) 0.048(4) 0.130(7) 0.040(4) -0.004(5) 0.028(4)
F9A 0.039(3) 0.092(5) 0.085(4) -0.037(4) -0.005(3) 0.039(3)
F10A 0.0417(13) 0.0578(15) 0.0869(18) -0.0425(14) -0.0275(12) 0.0267(12)
F11A 0.146(7) 0.066(4) 0.072(5) 0.039(4) -0.045(5) 0.017(5)
F12A 0.029(3) 0.104(7) 0.088(5) -0.050(4) 0.022(3) 0.017(4)
P2B 0.0255(4) 0.0295(5) 0.0369(5) -0.0038(4) -0.0028(4) 0.0146(4)
F7B 0.0355(11) 0.0413(13) 0.0473(13) -0.0089(10) -0.0135(9) 0.0147(10)
F8B 0.099(6) 0.088(6) 0.058(4) 0.027(4) 0.042(4) -0.004(4)
F9B 0.048(3) 0.062(4) 0.108(5) -0.034(3) -0.027(3) 0.046(3)
F10B 0.0417(13) 0.0578(15) 0.0869(18) -0.0425(14) -0.0275(12) 0.0267(12)
F11B 0.064(4) 0.109(5) 0.045(3) 0.034(3) 0.002(3) 0.028(3)
F12B 0.078(5) 0.067(4) 0.071(5) -0.031(3) -0.047(4) 0.063(4)

loop_
_atom_type_symbol
_atom_type_description
_atom_type_scat_dispersion_real
_atom_type_scat_dispersion_imag
_atom_type_scat_source
C C 0.0033 0.0016 'International Tables Vol C Tables 4.2.6.8 and 6.1.1.4'
H H 0.0000 0.0000 'International Tables Vol C Tables 4.2.6.8 and 6.1.1.4'
N N 0.0061 0.0033 'International Tables Vol C Tables 4.2.6.8 and 6.1.1.4'
F F 0.0171 0.0103 'International Tables Vol C Tables 4.2.6.8 and 6.1.1.4'
P P 0.1023 0.0942 'International Tables Vol C Tables 4.2.6.8 and 6.1.1.4'
S S 0.1246 0.1234 'International Tables Vol C Tables 4.2.6.8 and 6.1.1.4'

loop_
_geom_angle_atom_site_label_1
_geom_angle_atom_site_label_2
_geom_angle_atom_site_label_3
_geom_angle
C11 S1 C18 91.16(15)
C3 N1 C2 121.0(3)
C3 N1 C1 121.7(3)
C2 N1 C1 117.3(3)
C11 N2 C13 114.5(3)
C11 N2 C12 123.4(3)
C13 N2 C12 122.1(3)
N1 C3 C4 122.2(3)
N1 C3 C8 121.0(3)
C4 C3 C8 116.8(3)
C5 C4 C3 120.8(3)
C4 C5 C6 122.8(3)
C5 C6 C7 116.4(3)
C5 C6 C9 120.3(3)
C7 C6 C9 123.3(3)
C8 C7 C6 121.4(3)
C7 C8 C3 121.9(3)
C10 C9 C6 127.9(3)
C9 C10 C11 121.7(3)
N2 C11 C10 125.5(3)
N2 C11 S1 111.5(2)
C10 C11 S1 123.0(2)
C18 C13 C14 120.9(3)
C18 C13 N2 111.6(3)
C14 C13 N2 127.6(3)
C15 C14 C13 117.9(3)
C14 C15 C16 121.6(3)
C17 C16 C15 120.9(3)
C16 C17 C18 117.9(3)
C13 C18 C17 120.9(3)
C13 C18 S1 111.3(2)
C17 C18 S1 127.8(3)
C29 S2 C36 91.56(15)
C21 N3 C20 121.7(3)
C21 N3 C19 121.2(3)
C20 N3 C19 117.0(3)
C29 N4 C31 114.6(3)
C29 N4 C30 123.4(3)
C31 N4 C30 122.0(2)
N3 C21 C26 122.1(3)
N3 C21 C22 120.9(3)
C26 C21 C22 117.1(3)
C23 C22 C21 121.2(3)
C22 C23 C24 121.7(3)
C25 C24 C23 117.1(3)
C25 C24 C27 120.0(3)
C23 C24 C27 122.9(3)
C26 C25 C24 121.7(3)
C25 C26 C21 121.2(3)
C28 C27 C24 126.4(3)
C27 C28 C29 122.4(3)
N4 C29 C28 124.5(3)
N4 C29 S2 111.5(2)
C28 C29 S2 124.0(2)
C32 C31 N4 127.6(3)
C32 C31 C36 120.6(3)
N4 C31 C36 111.8(3)
C33 C32 C31 117.9(3)
C32 C33 C34 121.7(3)
C35 C34 C33 120.8(3)
C34 C35 C36 118.3(3)
C35 C36 C31 120.7(3)
C35 C36 S2 128.7(3)
C31 C36 S2 110.6(2)
F5 P1 F6 90.27(13)
F5 P1 F2 179.62(14)
F6 P1 F2 90.07(13)
F5 P1 F3 89.84(13)
F6 P1 F3 179.85(14)
F2 P1 F3 89.82(13)
F5 P1 F1 89.78(12)
F6 P1 F1 90.11(12)
F2 P1 F1 90.06(11)
F3 P1 F1 90.00(12)
F5 P1 F4 90.16(11)
F6 P1 F4 89.70(11)
F2 P1 F4 90.01(11)
F3 P1 F4 90.19(11)
F1 P1 F4 179.80(15)
F11A P2A F12A 97.4(5)
F11A P2A F7A 92.0(3)
F12A P2A F7A 87.0(3)
F11A P2A F10A 88.3(3)
F12A P2A F10A 92.7(3)
F7A P2A F10A 179.61(14)
F11A P2A F8A 174.1(6)
F12A P2A F8A 88.4(4)
F7A P2A F8A 87.1(4)
F10A P2A F8A 92.6(4)
F11A P2A F9A 89.3(5)
F12A P2A F9A 173.2(5)
F7A P2A F9A 91.4(2)
F10A P2A F9A 88.9(2)
F8A P2A F9A 84.9(4)

loop_
_geom_bond_atom_site_label_1
_geom_bond_atom_site_label_2
_geom_bond_distance
S1 C11 1.725(3)
S1 C18 1.734(3)
N1 C3 1.354(4)
N1 C2 1.451(4)
N1 C1 1.457(4)
N2 C11 1.350(4)
N2 C13 1.400(4)
N2 C12 1.470(4)
C3 C4 1.415(4)
C3 C8 1.423(4)
C4 C5 1.366(4)
C5 C6 1.411(4)
C6 C7 1.419(4)
C6 C9 1.422(4)
C7 C8 1.363(5)
C9 C10 1.364(4)
C10 C11 1.410(4)
C13 C18 1.387(4)
C13 C14 1.392(4)
C14 C15 1.375(5)
C15 C16 1.389(5)
C16 C17 1.381(5)
C17 C18 1.396(5)
S2 C29 1.726(3)
S2 C36 1.729(3)
N3 C21 1.359(4)
N3 C20 1.456(4)
N3 C19 1.462(4)
N4 C29 1.346(4)
N4 C31 1.396(4)
N4 C30 1.470(4)
C21 C26 1.410(4)
C21 C22 1.420(4)
C22 C23 1.365(4)
C23 C24 1.410(4)
C24 C25 1.405(4)
C24 C27 1.436(4)
C25 C26 1.372(4)
C27 C28 1.358(4)
C28 C29 1.413(4)
C31 C32 1.394(4)
C31 C36 1.401(4)
C32 C33 1.378(5)
C33 C34 1.395(5)
C34 C35 1.377(5)
C35 C36 1.395(5)
P1 F5 1.587(2)
P1 F6 1.589(2)
P1 F2 1.593(2)
P1 F3 1.599(2)
P1 F1 1.602(2)
P1 F4 1.6017(19)
P2A F11A 1.523(5)
P2A F12A 1.532(6)
P2A F7A 1.591(2)
P2A F10A 1.597(2)
P2A F8A 1.612(6)
P2A F9A 1.624(5)
